data_4301795
loop_
_publ_author_name
'Patrick E. Ryan'
'Christophe Lescop'
'Dominic Lalibert\'e'
'Tamara Hamilton'
'Thierry Maris'
'James D. Wuest'

_publ_contact_author_address
;
D\'epartement de Chimie, 
Universit\'e de Montr\'eal,
Montr\'eal, Qu\'ebec H3C 3J7, Canada
;
_publ_contact_author_email james.d.wuest@umontreal.ca
_publ_contact_author_fax '1 (514) 340-5290'
_publ_contact_author_name 'James D. Wuest'
_publ_contact_author_phone '1 (514) 340-5178'
_publ_section_title
;
Engineering New Metal-Organic Frameworks Built from Flexible Tetrapyridines
Coordinated to Cu(II) and Cu(I)
;
_journal_name_full 'Inorganic Chemistry'
_journal_page_first 2793
_journal_page_last 2807
_journal_paper_doi 10.1021/ic8019809
_journal_volume 48
_journal_year 2009
_chemical_compound_source 'Synthesized by the authors. See text'
_chemical_formula_moiety '3(C53 H48 N4 O4), 4 (Cu BF4), 4(C2 H3 N)'
_chemical_formula_sum 'C167 H156 B4 Cu4 F16 N16 O12'
_chemical_formula_weight 3180.48
_chemical_name_systematic
; 
 ? 
;
_space_group_IT_number 219
_symmetry_cell_setting cubic
_symmetry_space_group_name_Hall 'F -4a 2 3'
_symmetry_space_group_name_H-M 'F -4 3 c'
_atom_sites_solution_hydrogens geom
_atom_sites_solution_primary direct
_atom_sites_solution_secondary difmap
_audit_creation_method SHELXL97
_cell_angle_alpha 90.00
_cell_angle_beta 90.00
_cell_angle_gamma 90.00
_cell_formula_units_Z 8
_cell_length_a 32.049(9)
_cell_length_b 32.049(9)
_cell_length_c 32.049(9)
_cell_measurement_reflns_used 47909
_cell_measurement_temperature 293(2)
_cell_measurement_theta_max 68.78
_cell_measurement_theta_min 2.39
_cell_volume 32919(16)
_computing_cell_refinement 'SAINT V7.34A (Bruker AXS, 2006)'
_computing_data_collection 'SMART v5.059 (Bruker, 1999)'
_computing_data_reduction 'SAINT V7.34A (Bruker AXS, 2006)'
_computing_molecular_graphics 'ATOMS (Dowty, 2003)'
_computing_publication_material 'UdMX (Maris, 2004)'
_computing_structure_refinement 'SHELXL97 (Sheldrick, 2008)'
_computing_structure_solution 'SHELXS97 (Sheldrick, 2008)'
_diffrn_ambient_temperature 293(2)
_diffrn_detector_area_resol_mean 5.5
_diffrn_measured_fraction_theta_full 1.000
_diffrn_measured_fraction_theta_max 1.000
_diffrn_measurement_device_type 'Bruker AXS Smart 4k/Platform'
_diffrn_measurement_method \w
_diffrn_radiation_monochromator graphite
_diffrn_radiation_source 'Sealed Tube'
_diffrn_radiation_type CuK\a
_diffrn_radiation_wavelength 1.54178
_diffrn_reflns_av_R_equivalents 0.070
_diffrn_reflns_av_sigmaI/netI 0.0122
_diffrn_reflns_limit_h_max 37
_diffrn_reflns_limit_h_min -38
_diffrn_reflns_limit_k_max 37
_diffrn_reflns_limit_k_min -38
_diffrn_reflns_limit_l_max 38
_diffrn_reflns_limit_l_min -38
_diffrn_reflns_number 99960
_diffrn_reflns_theta_full 68.88
_diffrn_reflns_theta_max 68.88
_diffrn_reflns_theta_min 2.76
_diffrn_standards_decay_% 0.00
_diffrn_standards_number 1
_exptl_absorpt_coefficient_mu 1.253
_exptl_absorpt_correction_T_max 0.8800
_exptl_absorpt_correction_T_min 0.7900
_exptl_absorpt_correction_type multi-scan
_exptl_absorpt_process_details 'Sadabs Sheldrick, 2007)'
_exptl_crystal_colour Colourless
_exptl_crystal_density_diffrn 1.283
_exptl_crystal_density_method 'not measured'
_exptl_crystal_description block
_exptl_crystal_F_000 13168
_exptl_crystal_size_max 0.20
_exptl_crystal_size_mid 0.20
_exptl_crystal_size_min 0.10
_refine_diff_density_max 0.448
_refine_diff_density_min -1.162
_refine_diff_density_rms 0.114
_refine_ls_abs_structure_details 'Flack H D (1983), 1206 Friedel Pairs'
_refine_ls_abs_structure_Flack 0.00(13)
_refine_ls_extinction_method none
_refine_ls_goodness_of_fit_ref 1.162
_refine_ls_hydrogen_treatment constr
_refine_ls_matrix_type full
_refine_ls_number_parameters 167
_refine_ls_number_reflns 2572
_refine_ls_number_restraints 5
_refine_ls_restrained_S_all 1.163
_refine_ls_R_factor_all 0.0752
_refine_ls_R_factor_gt 0.0749
_refine_ls_shift/su_max 0.000
_refine_ls_shift/su_mean 0.000
_refine_ls_structure_factor_coef Fsqd
_refine_ls_weighting_details 'calc w=1/[\s^2^(Fo^2^)+(0.1585P)^2^] where P=(Fo^2^+2Fc^2^)/3'
_refine_ls_weighting_scheme calc
_refine_ls_wR_factor_gt 0.1859
_refine_ls_wR_factor_ref 0.1867
_reflns_number_gt 2512
_reflns_number_total 2572
_reflns_threshold_expression 'I > 2\s(I)'
_cod_data_source_file ic8019809_si_001_9.cif
_cod_data_source_block jiw737
_cod_depositor_comments
;
The following automatic conversions were performed:
'_symmetry_cell_setting' value 'Cubic' changed to 'cubic' according to
'/home/saulius/struct/CIF-dictionaries/cif_core.dic' dictionary named
'cif_core.dic' version 2.4.1 from 2010-06-29.

'_geom_bond_publ_flag'
value 'Y' changed to 'y' according to
'/home/saulius/struct/CIF-dictionaries/cif_core.dic' dictionary named
'cif_core.dic' version 2.4.1 from 2010-06-29 (38
times).

'_geom_angle_publ_flag' value 'Y' changed to 'y' according to
'/home/saulius/struct/CIF-dictionaries/cif_core.dic' dictionary named
'cif_core.dic' version 2.4.1 from 2010-06-29 (54 times).

Automatic conversion script
Id: cif_fix_enum 1527 2010-12-29 10:47:43Z saulius 
;
_cod_original_sg_symbol_Hall 'F -4c 2 3'
_cod_database_code 4301795

loop_
_symmetry_equiv_pos_as_xyz
'x, y, z'
'-x, -y, z'
'-x, y, -z'
'x, -y, -z'
'z, x, y'
'z, -x, -y'
'-z, -x, y'
'-z, x, -y'
'y, z, x'
'-y, z, -x'
'y, -z, -x'
'-y, -z, x'
'y+1/2, x+1/2, z+1/2'
'-y+1/2, -x+1/2, z+1/2'
'y+1/2, -x+1/2, -z+1/2'
'-y+1/2, x+1/2, -z+1/2'
'x+1/2, z+1/2, y+1/2'
'-x+1/2, z+1/2, -y+1/2'
'-x+1/2, -z+1/2, y+1/2'
'x+1/2, -z+1/2, -y+1/2'
'z+1/2, y+1/2, x+1/2'
'z+1/2, -y+1/2, -x+1/2'
'-z+1/2, y+1/2, -x+1/2'
'-z+1/2, -y+1/2, x+1/2'
'x, y+1/2, z+1/2'
'-x, -y+1/2, z+1/2'
'-x, y+1/2, -z+1/2'
'x, -y+1/2, -z+1/2'
'z, x+1/2, y+1/2'
'z, -x+1/2, -y+1/2'
'-z, -x+1/2, y+1/2'
'-z, x+1/2, -y+1/2'
'y, z+1/2, x+1/2'
'-y, z+1/2, -x+1/2'
'y, -z+1/2, -x+1/2'
'-y, -z+1/2, x+1/2'
'y+1/2, x+1, z+1'
'-y+1/2, -x+1, z+1'
'y+1/2, -x+1, -z+1'
'-y+1/2, x+1, -z+1'
'x+1/2, z+1, y+1'
'-x+1/2, z+1, -y+1'
'-x+1/2, -z+1, y+1'
'x+1/2, -z+1, -y+1'
'z+1/2, y+1, x+1'
'z+1/2, -y+1, -x+1'
'-z+1/2, y+1, -x+1'
'-z+1/2, -y+1, x+1'
'x+1/2, y, z+1/2'
'-x+1/2, -y, z+1/2'
'-x+1/2, y, -z+1/2'
'x+1/2, -y, -z+1/2'
'z+1/2, x, y+1/2'
'z+1/2, -x, -y+1/2'
'-z+1/2, -x, y+1/2'
'-z+1/2, x, -y+1/2'
'y+1/2, z, x+1/2'
'-y+1/2, z, -x+1/2'
'y+1/2, -z, -x+1/2'
'-y+1/2, -z, x+1/2'
'y+1, x+1/2, z+1'
'-y+1, -x+1/2, z+1'
'y+1, -x+1/2, -z+1'
'-y+1, x+1/2, -z+1'
'x+1, z+1/2, y+1'
'-x+1, z+1/2, -y+1'
'-x+1, -z+1/2, y+1'
'x+1, -z+1/2, -y+1'
'z+1, y+1/2, x+1'
'z+1, -y+1/2, -x+1'
'-z+1, y+1/2, -x+1'
'-z+1, -y+1/2, x+1'
'x+1/2, y+1/2, z'
'-x+1/2, -y+1/2, z'
'-x+1/2, y+1/2, -z'
'x+1/2, -y+1/2, -z'
'z+1/2, x+1/2, y'
'z+1/2, -x+1/2, -y'
'-z+1/2, -x+1/2, y'
'-z+1/2, x+1/2, -y'
'y+1/2, z+1/2, x'
'-y+1/2, z+1/2, -x'
'y+1/2, -z+1/2, -x'
'-y+1/2, -z+1/2, x'
'y+1, x+1, z+1/2'
'-y+1, -x+1, z+1/2'
'y+1, -x+1, -z+1/2'
'-y+1, x+1, -z+1/2'
'x+1, z+1, y+1/2'
'-x+1, z+1, -y+1/2'
'-x+1, -z+1, y+1/2'
'x+1, -z+1, -y+1/2'
'z+1, y+1, x+1/2'
'z+1, -y+1, -x+1/2'
'-z+1, y+1, -x+1/2'
'-z+1, -y+1, x+1/2'

loop_
_atom_site_label
_atom_site_type_symbol
_atom_site_fract_x
_atom_site_fract_y
_atom_site_fract_z
_atom_site_U_iso_or_equiv
_atom_site_adp_type
_atom_site_occupancy
_atom_site_symmetry_multiplicity
_atom_site_calc_flag
_atom_site_refinement_flags
_atom_site_disorder_assembly
_atom_site_disorder_group
Cu1 Cu 0.105672(15) 0.894328(15) 0.394328(15) 0.0637(3) Uani 1 3 d S A 1
N100 N 0.14194(15) 0.85806(15) 0.35806(15) 0.145(4) Uani 1 3 d SD A 1
C101 C 0.1696(5) 0.8397(9) 0.3483(7) 0.140(8) Uiso 0.33333 1 d PD A 1
C102 C 0.2121(6) 0.8250(9) 0.3318(9) 0.162(9) Uiso 0.33333 1 d PD A 1
H10A H 0.2085 0.8002 0.3154 0.244 Uiso 0.33333 1 calc P B 1
H10B H 0.2303 0.8191 0.3549 0.244 Uiso 0.33333 1 calc P C 1
H10C H 0.2242 0.8465 0.3149 0.244 Uiso 0.33334 1 calc P D 1
C1 C 0.2500 1.0000 0.7500 0.0519(11) Uani 1 4 d S . 1
C2 C 0.23797(8) 0.97164(8) 0.71358(7) 0.0555(6) Uani 1 1 d . A 1
H2A H 0.2618 0.9551 0.7048 0.067 Uiso 1 1 calc R A 1
H2B H 0.2157 0.9529 0.7218 0.067 Uiso 1 1 calc R A 1
O3 O 0.22439(7) 0.99809(6) 0.68026(6) 0.0647(5) Uani 1 1 d . A 1
C4 C 0.21178(8) 0.97918(8) 0.64412(8) 0.0564(5) Uani 1 1 d . A 1
C5 C 0.19362(10) 1.00543(9) 0.61478(9) 0.0643(6) Uani 1 1 d . A 1
H5 H 0.1906 1.0337 0.6204 0.077 Uiso 1 1 calc . E 1
C6 C 0.18024(10) 0.98928(9) 0.57744(9) 0.0654(7) Uani 1 1 d . A 1
H6 H 0.1679 1.0069 0.5580 0.078 Uiso 1 1 calc . F 1
C7 C 0.18473(9) 0.94710(9) 0.56794(9) 0.0594(6) Uani 1 1 d . A 1
C8 C 0.20274(10) 0.92010(9) 0.59727(10) 0.0636(6) Uani 1 1 d . A 1
C9 C 0.21620(9) 0.93678(9) 0.63535(8) 0.0599(6) Uani 1 1 d . A 1
H9 H 0.2283 0.9193 0.6551 0.072 Uiso 1 1 calc . G 1
C10 C 0.16771(9) 0.93183(9) 0.52741(9) 0.0617(6) Uani 1 1 d . A 1
C11 C 0.12553(10) 0.93751(11) 0.51877(9) 0.0673(7) Uani 1 1 d . A 1
H11 H 0.1082 0.9503 0.5383 0.081 Uiso 1 1 calc . H 1
C12 C 0.10947(9) 0.92414(10) 0.48111(9) 0.0670(6) Uani 1 1 d . A 1
H12 H 0.0811 0.9278 0.4762 0.080 Uiso 1 1 calc . I 1
N13 N 0.13286(8) 0.90609(8) 0.45114(7) 0.0602(5) Uani 1 1 d . A 1
C14 C 0.17335(10) 0.90085(11) 0.45956(10) 0.0709(7) Uani 1 1 d . A 1
H14 H 0.1902 0.8887 0.4393 0.085 Uiso 1 1 calc . J 1
C15 C 0.19158(10) 0.91266(12) 0.49699(12) 0.0759(8) Uani 1 1 d . A 1
H15 H 0.2198 0.9077 0.5016 0.091 Uiso 1 1 calc . K 1
C16 C 0.20779(19) 0.87416(11) 0.58959(14) 0.0993(14) Uani 1 1 d . A 1
H16A H 0.2209 0.8615 0.6133 0.149 Uiso 1 1 calc R A 1
H16B H 0.2248 0.8699 0.5653 0.149 Uiso 1 1 calc R A 1
H16C H 0.1809 0.8617 0.5852 0.149 Uiso 1 1 calc R A 1
B1 B 0.0000 1.0000 0.5000 0.060(2) Uani 1 12 d S . 1
F1 F 0.02335(16) 0.97665(16) 0.52335(16) 0.209(5) Uani 1 3 d S L 1
B200 B 0.2500 0.8399(16) 0.7500 0.46(15) Uiso 0.50 2 d SPD . 1
F201 F 0.2757(15) 0.8296(14) 0.7782(14) 0.45(2) Uiso 0.50 1 d PD M 1
F202 F 0.2598(12) 0.8703(9) 0.7731(12) 0.438(15) Uiso 0.50 1 d PD . 1

loop_
_atom_site_aniso_label
_atom_site_aniso_U_11
_atom_site_aniso_U_22
_atom_site_aniso_U_33
_atom_site_aniso_U_23
_atom_site_aniso_U_13
_atom_site_aniso_U_12
Cu1 0.0637(3) 0.0637(3) 0.0637(3) 0.00559(19) -0.00559(19) -0.00559(19)
N100 0.145(4) 0.145(4) 0.145(4) -0.037(3) 0.037(3) 0.037(3)
C1 0.0450(14) 0.066(3) 0.0450(14) 0.000 0.000 0.000
C2 0.0527(11) 0.0654(14) 0.0484(12) 0.0021(10) -0.0059(9) -0.0003(10)
O3 0.0805(12) 0.0658(10) 0.0479(9) -0.0016(8) -0.0125(8) 0.0025(9)
C4 0.0557(12) 0.0633(13) 0.0501(11) -0.0032(10) -0.0039(9) 0.0013(10)
C5 0.0710(15) 0.0580(13) 0.0640(15) -0.0078(11) -0.0129(12) 0.0124(12)
C6 0.0705(15) 0.0671(15) 0.0585(13) -0.0018(12) -0.0137(12) 0.0154(12)
C7 0.0597(13) 0.0661(15) 0.0525(12) -0.0025(10) -0.0089(10) 0.0039(11)
C8 0.0704(15) 0.0601(14) 0.0603(14) -0.0030(11) -0.0128(12) 0.0037(12)
C9 0.0655(14) 0.0620(13) 0.0524(12) 0.0016(10) -0.0104(10) 0.0006(10)
C10 0.0622(14) 0.0667(14) 0.0561(13) -0.0053(11) -0.0108(11) 0.0067(12)
C11 0.0573(14) 0.0835(18) 0.0610(14) -0.0072(12) -0.0035(11) 0.0032(12)
C12 0.0575(12) 0.0812(17) 0.0623(14) 0.0002(12) -0.0095(11) 0.0015(12)
N13 0.0601(12) 0.0679(12) 0.0527(10) 0.0006(9) -0.0107(9) -0.0039(9)
C14 0.0677(16) 0.0807(18) 0.0643(15) -0.0126(13) -0.0093(13) 0.0114(13)
C15 0.0616(15) 0.091(2) 0.0750(17) -0.0190(17) -0.0142(14) 0.0150(14)
C16 0.149(4) 0.0596(18) 0.089(2) -0.0043(17) -0.036(2) 0.008(2)
B1 0.060(2) 0.060(2) 0.060(2) 0.000 0.000 0.000
F1 0.209(5) 0.209(5) 0.209(5) 0.060(3) -0.060(3) 0.060(3)

loop_
_atom_type_symbol
_atom_type_description
_atom_type_scat_dispersion_real
_atom_type_scat_dispersion_imag
_atom_type_scat_source
C C 0.0181 0.0091 'International Tables Vol C Tables 4.2.6.8 and 6.1.1.4'
H H 0.0000 0.0000 'International Tables Vol C Tables 4.2.6.8 and 6.1.1.4'
N N 0.0311 0.0180 'International Tables Vol C Tables 4.2.6.8 and 6.1.1.4'
O O 0.0492 0.0322 'International Tables Vol C Tables 4.2.6.8 and 6.1.1.4'
Cu Cu -1.9646 0.5888 'International Tables Vol C Tables 4.2.6.8 and 6.1.1.4'
F F 0.0727 0.0534 'International Tables Vol C Tables 4.2.6.8 and 6.1.1.4'
B B 0.0090 0.0039 'International Tables Vol C Tables 4.2.6.8 and 6.1.1.4'

loop_
_geom_angle_atom_site_label_1
_geom_angle_atom_site_label_2
_geom_angle_atom_site_label_3
_geom_angle_site_symmetry_1
_geom_angle_site_symmetry_2
_geom_angle_site_symmetry_3
_geom_angle
_geom_angle_publ_flag
N100 CU1 N13 . . . 111.90(16) y
N100 CU1 N13 . . 34_655 111.90(16) y
N13 CU1 N13 . . 34_655 106.94(8) y
N100 CU1 N13 . . 55_564 111.90(16) y
N13 CU1 N13 . . 55_564 106.94(8) y
N13 CU1 N13 34_655 . 55_564 106.94(8) y
C101 N100 CU1 34_655 . . 158.60(12) y
C101 C101 C102 55_564 . . 117.40(14) y
C101 C102 H10A . . . 109.5 ?
C101 C102 H10B . . . 109.5 ?
H10A C102 H10B . . . 109.5 ?
C101 C102 H10C . . . 109.5 ?
H10A C102 H10C . . . 109.5 ?
H10B C102 H10C . . . 109.5 ?
C2 C1 C2 . . 46_465 110.7(1) y
C2 C1 C2 . . 96_565 110.7(1) y
C2 C1 C2 46_465 . 96_565 107.03(19) y
C2 C1 C2 . . 51_556 107.03(19) y
C2 C1 C2 46_465 . 51_556 110.7(1) y
C2 C1 C2 96_565 . 51_556 110.7(1) y
O3 C2 C1 . . . 107.11(18) y
O3 C2 H2A . . . 110.3 ?
C1 C2 H2A . . . 110.3 ?
O3 C2 H2B . . . 110.3 ?
C1 C2 H2B . . . 110.3 ?
H2A C2 H2B . . . 108.5 ?
C4 O3 C2 . . . 117.3(2) y
O3 C4 C5 . . . 115.4(2) y
O3 C4 C9 . . . 124.9(2) y
C5 C4 C9 . . . 119.7(2) y
C6 C5 C4 . . . 119.5(3) y
C6 C5 H5 . . . 120.2 ?
C4 C5 H5 . . . 120.2 ?
C5 C6 C7 . . . 121.6(2) y
C5 C6 H6 . . . 119.2 ?
C7 C6 H6 . . . 119.2 ?
C6 C7 C8 . . . 119.7(3) y
C6 C7 C10 . . . 118.1(2) y
C8 C7 C10 . . . 122.1(3) y
C9 C8 C7 . . . 118.4(3) y
C9 C8 C16 . . . 118.9(3) y
C7 C8 C16 . . . 122.7(3) y
C4 C9 C8 . . . 121.1(2) y
C4 C9 H9 . . . 119.5 ?
C8 C9 H9 . . . 119.5 ?
C15 C10 C11 . . . 117.1(3) y
C15 C10 C7 . . . 123.9(3) y
C11 C10 C7 . . . 119.1(3) y
C12 C11 C10 . . . 119.7(3) y
C12 C11 H11 . . . 120.1 ?
C10 C11 H11 . . . 120.1 ?
N13 C12 C11 . . . 123.3(3) y
N13 C12 H12 . . . 118.4 ?
C11 C12 H12 . . . 118.4 ?
C14 N13 C12 . . . 116.7(2) y
C14 N13 CU1 . . . 124.6(2) y
C12 N13 CU1 . . . 118.33(18) y
N13 C14 C15 . . . 123.3(3) y
N13 C14 H14 . . . 118.3 ?
C15 C14 H14 . . . 118.3 ?
C10 C15 C14 . . . 119.9(3) y
C10 C15 H15 . . . 120.1 ?
C14 C15 H15 . . . 120.1 ?
C8 C16 H16A . . . 109.5 ?
C8 C16 H16B . . . 109.5 ?
H16A C16 H16B . . . 109.5 ?
C8 C16 H16C . . . 109.5 ?
H16A C16 H16C . . . 109.5 ?
H16B C16 H16C . . . 109.5 ?
F1 B1 F1 2_575 . 3_556 109.5 y
F1 B1 F1 2_575 . . 109.471(2) y
F1 B1 F1 3_556 . . 109.5 y
F1 B1 F1 2_575 . 4_576 109.471(5) y
F1 B1 F1 3_556 . 4_576 109.471(2) y
F1 B1 F1 . . 4_576 109.471(6) y
F202 B200 F202 . . 51_556 79(5) y
F202 B200 F201 . . . 68(2) y
F202 B200 F201 51_556 . . 141(5) y
F202 B200 F201 . . 51_556 141(5) y
F202 B200 F201 51_556 . 51_556 68(2) y
F201 B200 F201 . . 51_556 150(6) y
B200 F201 F202 . . . 56.00(16) y
B200 F202 F201 . . . 56.20(12) y
B200 F202 F202 . . 51_556 50(2) y
F201 F202 F202 . . 51_556 104(3) y

loop_
_geom_bond_atom_site_label_1
_geom_bond_atom_site_label_2
_geom_bond_site_symmetry_1
_geom_bond_site_symmetry_2
_geom_bond_distance
_geom_bond_publ_flag
Cu1 N100 . . 2.013(8) y
Cu1 N13 . . 2.053(2) y
Cu1 N13 . 34_655 2.053(2) y
Cu1 N13 . 55_564 2.053(2) y
N100 C101 . 34_655 1.109(5) y
N100 C101 . 55_564 1.109(5) y
N100 C101 . . 1.109(5) y
C101 C102 . . 1.536(5) y
C102 H10a . . 0.96 ?
C102 H10b . . 0.96 ?
C102 H10c . . 0.96 ?
C1 C2 . . 1.529(2) y
C1 C2 . 46_465 1.529(2) y
C1 C2 . 96_565 1.529(2) y
C1 C2 . 51_556 1.529(2) y
C2 O3 . . 1.431(3) y
C2 H2a . . 0.97 ?
C2 H2b . . 0.97 ?
O3 C4 . . 1.368(3) y
C4 C5 . . 1.390(4) y
C4 C9 . . 1.395(4) y
C5 C6 . . 1.372(4) y
C5 H5 . . 0.93 ?
C6 C7 . . 1.393(4) y
C6 H6 . . 0.93 ?
C7 C8 . . 1.402(4) y
C7 C10 . . 1.491(4) y
C8 C9 . . 1.401(4) y
C8 C16 . . 1.502(5) y
C9 H9 . . 0.93 ?
C10 C15 . . 1.383(5) y
C10 C11 . . 1.392(4) y
C11 C12 . . 1.380(4) y
C11 H11 . . 0.93 ?
C12 N13 . . 1.349(4) y
C12 H12 . . 0.93 ?
N13 C14 . . 1.336(4) y
C14 C15 . . 1.387(5) y
C14 H14 . . 0.93 ?
C15 H15 . . 0.93 ?
C16 H16a . . 0.96 ?
C16 H16b . . 0.96 ?
C16 H16c . . 0.96 ?
B1 F1 . 2_575 1.296(9) y
B1 F1 . 3_556 1.296(9) y
B1 F1 . . 1.296(9) y
B1 F1 . 4_576 1.296(9) y
B200 F202 . . 1.26(2) y
B200 F202 . 51_556 1.26(2) y
B200 F201 . . 1.27(2) y
B200 F201 . 51_556 1.27(2) y
F201 F202 . . 1.41(4) y
F202 F202 . 51_556 1.61(7) y
